data_4500791
loop_
_publ_author_name
'Liu, Lei-Lei'
'Ren, Zhi-Gang'
'Zhu, Lian-Wen'
'Wang, Hui-Fang'
'Yan, Wen-Yan'
'Lang, Jian-Ping'

_publ_section_title
;
 Temperature-Driven Assembly of Ln(III) (Ln = Nd, Eu, Yb) Coordination
 Polymers of a Flexible Azo Calix[4]arene Polycarboxylate Ligand
;
_journal_issue 8
_journal_name_full 'Crystal Growth &amp; Design'
_journal_page_first 3479
_journal_paper_doi 10.1021/cg200308k
_journal_volume 11
_journal_year 2011
_chemical_formula_moiety '2(C60 H43 Cl N9 O15 Yb2), 4(H O0.50)'
_chemical_formula_sum 'C120 H92 Cl2 N18 O33 Yb4'
_chemical_formula_weight 3077.18
_chemical_name_systematic
; 
 ? 
;
_space_group_IT_number 62
_symmetry_cell_setting orthorhombic
_symmetry_space_group_name_Hall '-P 2ac 2n'
_symmetry_space_group_name_H-M 'P n m a'
_atom_sites_solution_hydrogens geom
_atom_sites_solution_primary direct
_atom_sites_solution_secondary difmap
_cell_angle_alpha 90.00
_cell_angle_beta 90.00
_cell_angle_gamma 90.00
_cell_formula_units_Z 2
_cell_length_a 12.768(3)
_cell_length_b 16.619(3)
_cell_length_c 39.917(8)
_cell_measurement_reflns_used 34783
_cell_measurement_temperature 223(2)
_cell_measurement_theta_max 27.6413
_cell_measurement_theta_min 3.0090
_cell_volume 8470(3)
_computing_cell_refinement 'CrystalClear, Ver. 1.30 (Rigaku/MSC, 2001)'
_computing_data_collection 'CrystalClear, Ver. 1.30 (Rigaku/MSC, 2001)'
_computing_data_reduction 'CrystalStructure, Ver. 3.60 (Rigaku/MSC, 2004)'
_computing_molecular_graphics 'SHELXL-97 (Sheldrick, 1997)'
_computing_publication_material 'SHELXL-97 (Sheldrick, 1997)'
_computing_structure_refinement 'SHELXL-97 (Sheldrick, 1997)'
_computing_structure_solution 'SHELXS-97 (Sheldrick, 1990)'
_diffrn_ambient_temperature 223(2)
_diffrn_measured_fraction_theta_full 0.990
_diffrn_measured_fraction_theta_max 0.990
_diffrn_measurement_device_type 'Rigaku Mercury'
_diffrn_measurement_method \w
_diffrn_radiation_monochromator graphite
_diffrn_radiation_source 'fine-focus sealed tube'
_diffrn_radiation_type MoK\a
_diffrn_radiation_wavelength 0.71073
_diffrn_reflns_av_R_equivalents 0.0589
_diffrn_reflns_av_sigmaI/netI 0.0588
_diffrn_reflns_limit_h_max 15
_diffrn_reflns_limit_h_min -15
_diffrn_reflns_limit_k_max 19
_diffrn_reflns_limit_k_min -14
_diffrn_reflns_limit_l_max 47
_diffrn_reflns_limit_l_min -47
_diffrn_reflns_number 35973
_diffrn_reflns_theta_full 25.00
_diffrn_reflns_theta_max 25.00
_diffrn_reflns_theta_min 3.06
_diffrn_standards_decay_% 0
_diffrn_standards_interval_count 0
_diffrn_standards_interval_time 0
_diffrn_standards_number 0
_exptl_absorpt_coefficient_mu 2.281
_exptl_absorpt_correction_T_max 0.6353
_exptl_absorpt_correction_T_min 0.2221
_exptl_absorpt_correction_type multi-scan
_exptl_absorpt_process_details 'Jacobson, R. (1998) Private communication to Rigaku Corp.'
_exptl_crystal_colour orange
_exptl_crystal_density_diffrn 1.207
_exptl_crystal_density_method 'not measured'
_exptl_crystal_description block
_exptl_crystal_F_000 3032
_exptl_crystal_size_max 0.70
_exptl_crystal_size_mid 0.70
_exptl_crystal_size_min 0.20
_refine_diff_density_max 2.974
_refine_diff_density_min -2.619
_refine_diff_density_rms 0.166
_refine_ls_extinction_method none
_refine_ls_goodness_of_fit_ref 1.065
_refine_ls_hydrogen_treatment mixed
_refine_ls_matrix_type full
_refine_ls_number_parameters 473
_refine_ls_number_reflns 7668
_refine_ls_number_restraints 188
_refine_ls_restrained_S_all 1.060
_refine_ls_R_factor_all 0.0879
_refine_ls_R_factor_gt 0.0787
_refine_ls_shift/su_max 0.002
_refine_ls_shift/su_mean 0.000
_refine_ls_structure_factor_coef Fsqd
_refine_ls_weighting_details 'calc w=1/[\s^2^(Fo^2^)+(0.1411P)^2^+24.4950P] where P=(Fo^2^+2Fc^2^)/3'
_refine_ls_weighting_scheme calc
_refine_ls_wR_factor_gt 0.2166
_refine_ls_wR_factor_ref 0.2285
_reflns_number_gt 6582
_reflns_number_total 7668
_reflns_threshold_expression >2sigma(I)
_cod_data_source_file cg200308k_si_002.cif
_cod_data_source_block 3
_cod_depositor_comments
;
The following automatic conversions were performed:

'_exptl_absorpt_correction_type' value 'Multi-scan' changed to
'multi-scan' according to
/home/saulius/struct/CIF-dictionaries/cif_core.dic dictionary named
'cif_core.dic' version 2.4.1 from 2010-06-29.

Automatic conversion script
Id: cif_fix_values 1715 2011-07-08 13:25:40Z adriana 
;
_cod_database_code 4500791

loop_
_symmetry_equiv_pos_as_xyz
'x, y, z'
'-x+1/2, -y, z+1/2'
'-x, y+1/2, -z'
'x+1/2, -y+1/2, -z+1/2'
'-x, -y, -z'
'x-1/2, y, -z-1/2'
'x, -y-1/2, z'
'-x-1/2, y-1/2, z-1/2'

loop_
_atom_site_label
_atom_site_type_symbol
_atom_site_fract_x
_atom_site_fract_y
_atom_site_fract_z
_atom_site_U_iso_or_equiv
_atom_site_adp_type
_atom_site_occupancy
_atom_site_symmetry_multiplicity
_atom_site_calc_flag
_atom_site_refinement_flags
_atom_site_disorder_group
Yb1 Yb -0.78102(3) 0.2500 0.721561(10) 0.0416(2) Uani 1 2 d S .
Yb2 Yb -1.10342(4) 0.2500 0.685020(13) 0.0839(3) Uani 1 2 d SU .
Cl1 Cl -1.1638(11) 0.2906(7) 0.6314(3) 0.179(5) Uani 0.50 1 d PU .
C1 C -1.2040(7) 0.6418(5) 0.4731(2) 0.058(2) Uani 1 1 d . .
C2 C -1.1043(7) 0.6756(5) 0.4747(2) 0.0542(19) Uani 1 1 d . .
C3 C -1.0326(7) 0.6443(4) 0.4975(2) 0.0525(18) Uani 1 1 d . .
H3A H -0.9657 0.6675 0.4989 0.063 Uiso 1 1 calc R .
C4 C -1.0566(7) 0.5806(5) 0.51805(19) 0.0535(19) Uani 1 1 d . .
C5 C -1.1538(7) 0.5436(5) 0.5148(2) 0.0556(19) Uani 1 1 d . .
H5A H -1.1693 0.4986 0.5282 0.067 Uiso 1 1 calc R .
C6 C -1.2273(7) 0.5709(5) 0.4927(2) 0.061(2) Uani 1 1 d . .
C7 C -0.9214(8) 0.4886(6) 0.5858(2) 0.066(2) Uani 1 1 d . .
C8 C -0.8260(10) 0.5245(7) 0.5847(3) 0.084(3) Uani 1 1 d . .
H8A H -0.8105 0.5623 0.5678 0.101 Uiso 1 1 calc R .
C9 C -0.7517(12) 0.5046(9) 0.6087(3) 0.112(5) Uani 1 1 d . .
H9A H -0.6849 0.5284 0.6079 0.135 Uiso 1 1 calc R .
C10 C -0.7759(11) 0.4486(11) 0.6344(3) 0.124(6) Uani 1 1 d . .
H10A H -0.7263 0.4351 0.6509 0.149 Uiso 1 1 calc R .
C11 C -0.8702(9) 0.4161(7) 0.6345(3) 0.090(4) Uani 1 1 d . .
C12 C -0.9468(8) 0.4347(6) 0.6096(2) 0.071(3) Uani 1 1 d . .
H12A H -1.0130 0.4100 0.6098 0.085 Uiso 1 1 calc R .
C13 C -0.9029(9) 0.3569(9) 0.6607(4) 0.104(5) Uani 1 1 d . .
C14 C -1.4745(7) 0.6365(7) 0.5052(3) 0.079(3) Uani 1 1 d . .
C15 C -1.4102(7) 0.5719(6) 0.5145(2) 0.064(2) Uani 1 1 d . .
C16 C -1.4140(8) 0.5444(6) 0.5477(3) 0.076(3) Uani 1 1 d . .
H16A H -1.3740 0.4999 0.5545 0.091 Uiso 1 1 calc R .
C17 C -1.4800(9) 0.5855(7) 0.5707(3) 0.084(3) Uani 1 1 d U .
C18 C -1.5437(8) 0.6490(7) 0.5601(3) 0.086(3) Uani 1 1 d U .
H18A H -1.5890 0.6739 0.5755 0.103 Uiso 1 1 calc R .
C19 C -1.5413(8) 0.6756(7) 0.5275(3) 0.078(3) Uani 1 1 d . .
C20 C -1.4406(12) 0.4902(9) 0.6451(3) 0.070(6) Uani 0.510(8) 1 d PGU 1
C21 C -1.3765(11) 0.4284(9) 0.6566(3) 0.071(5) Uani 0.510(8) 1 d PGU 1
H21A H -1.3277 0.4045 0.6421 0.086 Uiso 0.510(8) 1 calc PR 1
C22 C -1.3847(13) 0.4020(9) 0.6895(3) 0.092(6) Uani 0.510(8) 1 d PGU 1
C23 C -1.4569(14) 0.4374(10) 0.7110(2) 0.075(6) Uani 0.510(8) 1 d PGU 1
H23A H -1.4625 0.4195 0.7333 0.090 Uiso 0.510(8) 1 calc PR 1
C24 C -1.5210(13) 0.4992(10) 0.6996(3) 0.087(7) Uani 0.510(8) 1 d PGU 1
H24A H -1.5699 0.5231 0.7141 0.105 Uiso 0.510(8) 1 calc PR 1
C25 C -1.5128(13) 0.5256(9) 0.6666(3) 0.064(5) Uani 0.510(8) 1 d PGU 1
H25A H -1.5562 0.5673 0.6589 0.077 Uiso 0.510(8) 1 calc PR 1
C26 C -1.3151(14) 0.3320(10) 0.6995(3) 0.052(4) Uani 0.510(8) 1 d PU 1
O5 O -1.2439(14) 0.3148(9) 0.6814(3) 0.082(3) Uani 0.510(8) 1 d PU 1
O6 O -1.3286(11) 0.3057(8) 0.7279(3) 0.070(2) Uani 0.510(8) 1 d PU 1
C20A C -1.4494(19) 0.5075(13) 0.6581(4) 0.099(5) Uani 0.490(8) 1 d PGU 2
C21A C -1.3670(16) 0.4624(12) 0.6710(4) 0.093(4) Uani 0.490(8) 1 d PGU 2
H21B H -1.3105 0.4479 0.6572 0.111 Uiso 0.490(8) 1 calc PR 2
C22A C -1.3682(15) 0.4388(11) 0.7044(4) 0.085(4) Uani 0.490(8) 1 d PGU 2
C23A C -1.4518(17) 0.4603(12) 0.7249(3) 0.091(4) Uani 0.490(8) 1 d PGU 2
H23B H -1.4526 0.4443 0.7475 0.109 Uiso 0.490(8) 1 calc PR 2
C24A C -1.5341(15) 0.5053(14) 0.7119(5) 0.098(5) Uani 0.490(8) 1 d PGU 2
H24B H -1.5906 0.5198 0.7258 0.117 Uiso 0.490(8) 1 calc PR 2
C25A C -1.5329(17) 0.5289(14) 0.6785(5) 0.102(5) Uani 0.490(8) 1 d PGU 2
H25B H -1.5886 0.5594 0.6698 0.122 Uiso 0.490(8) 1 calc PR 2
C26A C -1.290(2) 0.3802(14) 0.7163(5) 0.078(3) Uani 0.490(8) 1 d PU 2
O5A O -1.2128(14) 0.3609(9) 0.6991(4) 0.082(3) Uani 0.490(8) 1 d PU 2
O6A O -1.3001(11) 0.3553(8) 0.7463(4) 0.070(2) Uani 0.490(8) 1 d PU 2
C27 C -1.0796(11) 0.7500 0.4547(3) 0.062(3) Uani 1 2 d S .
H27A H -1.0052 0.7500 0.4487 0.074 Uiso 1 2 calc SR .
H27B H -1.1206 0.7500 0.4340 0.074 Uiso 1 2 calc SR .
C28 C -1.3366(7) 0.5330(6) 0.4906(2) 0.066(2) Uani 1 1 d . .
H28A H -1.3637 0.5389 0.4677 0.080 Uiso 1 1 calc R .
H28B H -1.3318 0.4754 0.4956 0.080 Uiso 1 1 calc R .
C29 C -1.6025(11) 0.7500 0.5184(5) 0.085(4) Uani 1 2 d S .
H29A H -1.6171 0.7500 0.4943 0.102 Uiso 1 2 calc SR .
H29B H -1.6696 0.7500 0.5303 0.102 Uiso 1 2 calc SR .
C30 C -1.0293(8) 0.2500 0.7499(3) 0.058(3) Uani 1 2 d S .
H30 H -1.0025 0.2500 0.7718 0.070 Uiso 1 2 calc SR .
C31 C -0.6310(13) 0.2820(9) 0.6580(4) 0.056(4) Uani 0.50 1 d P .
C32 C -0.5426(18) 0.3006(15) 0.6023(5) 0.086(4) Uani 0.50 1 d P .
H32A H -0.6053 0.3295 0.5967 0.129 Uiso 0.50 1 d PR .
H32B H -0.4863 0.3380 0.6057 0.129 Uiso 0.50 1 d PR .
H32C H -0.5250 0.2645 0.5844 0.129 Uiso 0.50 1 d PR .
C33 C -0.4763(18) 0.2029(15) 0.6467(5) 0.086(4) Uani 0.50 1 d P .
H33A H -0.4953 0.1752 0.6669 0.129 Uiso 0.50 1 d PR .
H33B H -0.4568 0.1644 0.6299 0.129 Uiso 0.50 1 d PR .
H33C H -0.4181 0.2379 0.6511 0.129 Uiso 0.50 1 d PR .
N1 N -0.9776(6) 0.5616(4) 0.54123(18) 0.0618(18) Uani 1 1 d . .
N2 N -1.0025(6) 0.5066(4) 0.56079(19) 0.0627(18) Uani 1 1 d . .
N3 N -1.4919(9) 0.5661(6) 0.6061(3) 0.106(3) Uani 1 1 d U .
N4 N -1.4291(8) 0.5155(6) 0.6134(3) 0.095(3) Uani 1 1 d . .
N5 N -0.5614(9) 0.2500 0.6352(2) 0.068(3) Uani 1 2 d S .
O1 O -1.2769(6) 0.6732(6) 0.4532(2) 0.1014(14) Uani 1 1 d . .
H1 H -1.3316 0.6466 0.4549 0.152 Uiso 1 1 calc R .
O2 O -1.4763(6) 0.6646(5) 0.4740(2) 0.1014(14) Uani 1 1 d . .
H2 H -1.4353 0.6381 0.4622 0.152 Uiso 1 1 calc R .
O3 O -0.8334(6) 0.3353(6) 0.6806(2) 0.1014(14) Uani 1 1 d . .
O4 O -0.9968(6) 0.3264(5) 0.6596(2) 0.1014(14) Uani 1 1 d . .
O7 O -0.9681(7) 0.2500 0.72589(17) 0.057(2) Uani 1 2 d S .
O8 O -1.1261(6) 0.2500 0.74547(19) 0.058(2) Uani 1 2 d S .
O9 O -0.6416(8) 0.2642(13) 0.6864(2) 0.044(6) Uani 0.50 1 d P .
O1W O 0.2534(17) 0.2500 0.4466(9) 0.222(12) Uani 1 2 d SU .
H1WA H 0.3117 0.2500 0.4570 0.333 Uiso 1 2 d SR .
H1WB H 0.2478 0.2500 0.4254 0.333 Uiso 1 2 d SR .
O2W O -0.005(6) 0.7500 0.8296(19) 0.30(3) Uani 0.50 2 d SPU .
H2WA H -0.0123 0.7500 0.8507 0.452 Uiso 0.50 2 d SPR .
H2WB H -0.0673 0.7500 0.8221 0.452 Uiso 0.50 2 d SPR .

loop_
_atom_site_aniso_label
_atom_site_aniso_U_11
_atom_site_aniso_U_22
_atom_site_aniso_U_33
_atom_site_aniso_U_23
_atom_site_aniso_U_13
_atom_site_aniso_U_12
Yb1 0.0281(3) 0.0638(3) 0.0329(3) 0.000 -0.00029(16) 0.000
Yb2 0.0306(3) 0.1875(8) 0.0336(3) 0.000 -0.0009(2) 0.000
Cl1 0.195(11) 0.220(12) 0.121(7) 0.013(6) -0.049(7) 0.017(8)
C1 0.058(5) 0.067(5) 0.049(4) -0.005(4) -0.010(4) 0.006(4)
C2 0.061(5) 0.057(5) 0.044(4) -0.010(3) -0.001(4) -0.002(4)
C3 0.057(5) 0.042(4) 0.059(5) -0.003(3) 0.004(4) 0.002(3)
C4 0.054(5) 0.062(5) 0.044(4) -0.008(3) -0.013(4) 0.006(4)
C5 0.060(5) 0.055(4) 0.052(4) -0.006(3) -0.001(4) 0.001(4)
C6 0.063(5) 0.062(5) 0.057(5) -0.012(4) -0.004(4) -0.009(4)
C7 0.071(6) 0.067(5) 0.061(5) 0.002(4) -0.013(5) 0.001(5)
C8 0.098(8) 0.091(7) 0.063(6) 0.034(5) -0.010(6) -0.002(6)
C9 0.106(10) 0.135(11) 0.097(9) 0.051(8) -0.017(8) -0.047(9)
C10 0.104(10) 0.182(15) 0.086(9) 0.079(10) -0.037(8) -0.043(10)
C11 0.071(7) 0.093(7) 0.104(9) 0.043(6) -0.029(6) -0.016(6)
C12 0.064(6) 0.074(6) 0.074(6) 0.026(5) -0.018(5) 0.000(5)
C13 0.062(6) 0.136(11) 0.114(10) 0.071(9) -0.033(6) -0.004(6)
C14 0.045(5) 0.089(7) 0.102(8) 0.011(6) -0.010(5) -0.015(5)
C15 0.060(5) 0.069(5) 0.064(5) -0.004(4) -0.015(4) -0.019(4)
C16 0.053(5) 0.075(6) 0.099(8) 0.009(5) -0.004(5) -0.019(4)
C17 0.073(6) 0.098(7) 0.080(7) 0.003(6) 0.010(6) -0.035(6)
C18 0.052(5) 0.088(7) 0.117(9) 0.007(6) 0.011(6) -0.008(5)
C19 0.056(5) 0.092(7) 0.086(7) 0.003(6) 0.002(5) -0.020(5)
C20 0.085(12) 0.073(11) 0.053(10) 0.026(9) 0.024(9) 0.045(9)
C21 0.102(14) 0.069(11) 0.043(9) 0.013(8) 0.002(9) 0.021(10)
C22 0.117(15) 0.085(13) 0.073(12) 0.015(10) -0.020(11) 0.045(11)
C23 0.103(14) 0.095(13) 0.026(8) 0.003(8) -0.004(9) 0.027(11)
C24 0.102(15) 0.123(15) 0.036(11) 0.013(11) 0.031(10) 0.038(12)
C25 0.064(10) 0.080(11) 0.048(10) 0.019(8) 0.027(8) 0.038(8)
C26 0.069(9) 0.060(8) 0.028(6) -0.009(6) -0.026(7) 0.021(7)
O5 0.116(7) 0.077(6) 0.052(5) 0.015(4) 0.023(5) 0.024(5)
O6 0.071(6) 0.072(6) 0.068(5) 0.018(4) 0.020(5) 0.022(5)
C20A 0.145(12) 0.099(10) 0.055(9) 0.015(8) 0.011(8) 0.017(9)
C21A 0.139(10) 0.085(9) 0.054(7) 0.016(7) 0.017(8) 0.014(8)
C22A 0.126(8) 0.077(7) 0.052(6) 0.005(6) 0.014(7) 0.026(6)
C23A 0.130(10) 0.093(9) 0.050(8) 0.004(7) 0.010(8) 0.040(8)
C24A 0.135(11) 0.104(10) 0.054(9) 0.009(8) 0.008(9) 0.039(8)
C25A 0.143(12) 0.104(10) 0.057(10) 0.015(8) 0.003(9) 0.028(9)
C26A 0.108(7) 0.072(6) 0.054(6) 0.012(5) 0.025(5) 0.021(6)
O5A 0.116(7) 0.077(6) 0.053(5) 0.015(4) 0.025(5) 0.024(5)
O6A 0.073(5) 0.071(6) 0.067(5) 0.017(4) 0.021(5) 0.023(5)
C27 0.062(7) 0.059(7) 0.063(8) 0.000 0.004(6) 0.000
C28 0.060(5) 0.067(5) 0.072(6) -0.008(4) -0.012(5) -0.012(4)
C29 0.048(8) 0.097(11) 0.111(13) 0.000 -0.003(8) 0.000
C30 0.034(6) 0.105(10) 0.036(6) 0.000 -0.001(5) 0.000
C31 0.050(9) 0.058(8) 0.059(10) -0.019(7) -0.028(8) -0.001(6)
C32 0.079(10) 0.132(12) 0.047(7) 0.018(7) 0.013(7) 0.000(9)
C33 0.079(10) 0.132(12) 0.047(7) 0.018(7) 0.013(7) 0.000(9)
N1 0.074(5) 0.055(4) 0.056(4) 0.008(3) -0.002(4) 0.002(3)
N2 0.063(4) 0.058(4) 0.066(4) 0.004(3) -0.006(4) -0.002(3)
N3 0.085(7) 0.088(7) 0.144(9) 0.014(6) 0.001(7) 0.005(6)
N4 0.083(6) 0.080(6) 0.121(8) 0.029(5) 0.025(6) 0.027(5)
N5 0.057(6) 0.117(9) 0.031(5) 0.000 0.014(5) 0.000
O1 0.068(2) 0.131(3) 0.105(3) 0.050(3) -0.023(2) -0.006(2)
O2 0.068(2) 0.131(3) 0.105(3) 0.050(3) -0.023(2) -0.006(2)
O3 0.068(2) 0.131(3) 0.105(3) 0.050(3) -0.023(2) -0.006(2)
O4 0.068(2) 0.131(3) 0.105(3) 0.050(3) -0.023(2) -0.006(2)
O7 0.061(5) 0.083(6) 0.025(3) 0.000 0.009(3) 0.000
O8 0.034(4) 0.102(6) 0.037(4) 0.000 0.006(3) 0.000
O9 0.048(5) 0.048(18) 0.035(4) 0.017(6) 0.004(4) 0.002(5)
O1W 0.125(15) 0.147(16) 0.39(4) 0.000 0.02(2) 0.000
O2W 0.35(7) 0.07(2) 0.48(7) 0.000 -0.03(6) 0.000

loop_
_atom_type_symbol
_atom_type_description
_atom_type_scat_dispersion_real
_atom_type_scat_dispersion_imag
_atom_type_scat_source
C C 0.0033 0.0016 'International Tables Vol C Tables 4.2.6.8 and 6.1.1.4'
H H 0.0000 0.0000 'International Tables Vol C Tables 4.2.6.8 and 6.1.1.4'
N N 0.0061 0.0033 'International Tables Vol C Tables 4.2.6.8 and 6.1.1.4'
O O 0.0106 0.0060 'International Tables Vol C Tables 4.2.6.8 and 6.1.1.4'
Yb Yb -0.3850 5.5486 'International Tables Vol C Tables 4.2.6.8 and 6.1.1.4'
Cl Cl 0.1484 0.1585 'International Tables Vol C Tables 4.2.6.8 and 6.1.1.4'

loop_
_geom_angle_atom_site_label_1
_geom_angle_atom_site_label_2
_geom_angle_atom_site_label_3
_geom_angle
_geom_angle_site_symmetry_1
_geom_angle_site_symmetry_3
O6A Yb1 O6A 106.5(8) 6_657 4_556
O6A Yb1 O3 153.2(4) 6_657 7_565
O6A Yb1 O3 83.7(5) 4_556 7_565
O6A Yb1 O3 83.7(5) 6_657 .
O6A Yb1 O3 153.2(4) 4_556 .
O3 Yb1 O3 77.5(5) 7_565 .
O6A Yb1 O9 122.1(7) 6_657 7_565
O6A Yb1 O9 111.5(7) 4_556 7_565
O3 Yb1 O9 73.8(5) 7_565 7_565
O3 Yb1 O9 81.4(5) . 7_565
O6A Yb1 O9 111.5(7) 6_657 .
O6A Yb1 O9 122.1(7) 4_556 .
O3 Yb1 O9 81.4(5) 7_565 .
O3 Yb1 O9 73.8(5) . .
O9 Yb1 O9 11.9(11) 7_565 .
O6A Yb1 O6 29.9(5) 6_657 6_657
O6A Yb1 O6 77.1(7) 4_556 6_657
O3 Yb1 O6 143.8(5) 7_565 6_657
O3 Yb1 O6 107.7(4) . 6_657
O9 Yb1 O6 142.0(6) 7_565 6_657
O9 Yb1 O6 134.8(6) . 6_657
O6A Yb1 O6 77.1(7) 6_657 4_556
O6A Yb1 O6 29.9(5) 4_556 4_556
O3 Yb1 O6 107.7(4) 7_565 4_556
O3 Yb1 O6 143.8(5) . 4_556
O9 Yb1 O6 134.8(6) 7_565 4_556
O9 Yb1 O6 142.0(5) . 4_556
O6 Yb1 O6 47.4(8) 6_657 4_556
O6A Yb1 O8 76.6(4) 6_657 6_657
O6A Yb1 O8 76.6(4) 4_556 6_657
O3 Yb1 O8 130.2(2) 7_565 6_657
O3 Yb1 O8 130.2(2) . 6_657
O9 Yb1 O8 72.0(3) 7_565 6_657
O9 Yb1 O8 72.0(3) . 6_657
O6 Yb1 O8 74.6(4) 6_657 6_657
O6 Yb1 O8 74.6(4) 4_556 6_657
O6A Yb1 O7 81.2(4) 6_657 .
O6A Yb1 O7 81.2(4) 4_556 .
O3 Yb1 O7 76.0(3) 7_565 .
O3 Yb1 O7 76.0(3) . .
O9 Yb1 O7 145.4(3) 7_565 .
O9 Yb1 O7 145.4(3) . .
O6 Yb1 O7 70.9(4) 6_657 .
O6 Yb1 O7 70.9(4) 4_556 .
O8 Yb1 O7 142.2(2) 6_657 .
O6A Yb1 Yb2 95.2(4) 6_657 .
O6A Yb1 Yb2 95.2(4) 4_556 .
O3 Yb1 Yb2 58.7(2) 7_565 .
O3 Yb1 Yb2 58.7(2) . .
O9 Yb1 Yb2 122.0(3) 7_565 .
O9 Yb1 Yb2 122.0(3) . .
O6 Yb1 Yb2 92.5(3) 6_657 .
O6 Yb1 Yb2 92.5(3) 4_556 .
O8 Yb1 Yb2 165.88(18) 6_657 .
O7 Yb1 Yb2 23.65(16) . .
O5 Yb2 O5 61.8(9) 7_565 .
O5 Yb2 O4 145.4(5) 7_565 .
O5 Yb2 O4 102.0(5) . .
O5 Yb2 O4 102.0(5) 7_565 7_565
O5 Yb2 O4 145.4(5) . 7_565
O4 Yb2 O4 73.5(5) . 7_565
O5 Yb2 Cl1 60.9(5) 7_565 7_565
O5 Yb2 Cl1 78.8(5) . 7_565
O4 Yb2 Cl1 87.0(4) . 7_565
O4 Yb2 Cl1 66.8(4) 7_565 7_565
O5 Yb2 Cl1 78.8(5) 7_565 .
O5 Yb2 Cl1 60.9(5) . .
O4 Yb2 Cl1 66.8(4) . .
O4 Yb2 Cl1 87.0(4) 7_565 .
Cl1 Yb2 Cl1 33.0(6) 7_565 .
O5 Yb2 O7 132.0(5) 7_565 .
O5 Yb2 O7 132.0(5) . .
O4 Yb2 O7 82.0(3) . .
O4 Yb2 O7 82.0(3) 7_565 .
Cl1 Yb2 O7 148.8(4) 7_565 .
Cl1 Yb2 O7 148.8(4) . .
O5 Yb2 O5A 85.0(7) 7_565 .
O5 Yb2 O5A 28.0(6) . .
O4 Yb2 O5A 91.5(5) . .
O4 Yb2 O5A 162.5(4) 7_565 .
Cl1 Yb2 O5A 104.0(5) 7_565 .
Cl1 Yb2 O5A 78.6(5) . .
O7 Yb2 O5A 105.3(5) . .
O5 Yb2 O5A 28.0(6) 7_565 7_565
O5 Yb2 O5A 85.0(7) . 7_565
O4 Yb2 O5A 162.5(4) . 7_565
O4 Yb2 O5A 91.5(5) 7_565 7_565
Cl1 Yb2 O5A 78.6(5) 7_565 7_565
Cl1 Yb2 O5A 104.0(5) . 7_565
O7 Yb2 O5A 105.3(5) . 7_565
O5A Yb2 O5A 101.5(8) . 7_565
O5 Yb2 O8 88.1(4) 7_565 .
O5 Yb2 O8 88.1(4) . .
O4 Yb2 O8 123.5(3) . .
O4 Yb2 O8 123.5(3) 7_565 .
Cl1 Yb2 O8 149.0(4) 7_565 .
Cl1 Yb2 O8 149.0(4) . .
O7 Yb2 O8 53.5(3) . .
O5A Yb2 O8 72.3(3) . .
O5A Yb2 O8 72.3(3) 7_565 .
O5 Yb2 C30 111.1(4) 7_565 .
O5 Yb2 C30 111.1(4) . .
O4 Yb2 C30 103.2(3) . .
O4 Yb2 C30 103.2(3) 7_565 .
Cl1 Yb2 C30 163.5(3) 7_565 .
Cl1 Yb2 C30 163.5(3) . .
O7 Yb2 C30 26.5(3) . .
O5A Yb2 C30 88.8(4) . .
O5A Yb2 C30 88.8(4) 7_565 .
O8 Yb2 C30 26.9(3) . .
O5 Yb2 C26 59.3(5) 7_565 .
O5 Yb2 C26 15.4(4) . .
O4 Yb2 C26 112.8(4) . .
O4 Yb2 C26 156.6(3) 7_565 .
Cl1 Yb2 C26 90.6(4) 7_565 .
Cl1 Yb2 C26 76.0(4) . .
O7 Yb2 C26 120.6(3) . .
O5A Yb2 C26 25.6(5) . .
O5A Yb2 C26 77.5(6) 7_565 .
O8 Yb2 C26 73.1(3) . .
C30 Yb2 C26 97.2(3) . .
Cl1 Cl1 Yb2 73.5(3) 7_565 .
O1 C1 C2 120.6(8) . .
O1 C1 C6 119.9(8) . .
C2 C1 C6 119.4(8) . .
C1 C2 C3 118.7(8) . .
C1 C2 C27 120.0(9) . .
C3 C2 C27 121.0(9) . .
C4 C3 C2 122.1(8) . .
C4 C3 H3A 118.9 . .
C2 C3 H3A 118.9 . .
C3 C4 C5 118.9(8) . .
C3 C4 N1 113.9(8) . .
C5 C4 N1 127.1(8) . .
C6 C5 C4 121.7(8) . .
C6 C5 H5A 119.1 . .
C4 C5 H5A 119.1 . .
C5 C6 C1 118.7(8) . .
C5 C6 C28 121.7(8) . .
C1 C6 C28 119.4(8) . .
C12 C7 C8 122.3(9) . .
C12 C7 N2 116.4(9) . .
C8 C7 N2 121.3(9) . .
C7 C8 C9 119.0(10) . .
C7 C8 H8A 120.5 . .
C9 C8 H8A 120.5 . .
C8 C9 C10 120.4(12) . .
C8 C9 H9A 119.8 . .
C10 C9 H9A 119.8 . .
C11 C10 C9 118.0(11) . .
C11 C10 H10A 121.0 . .
C9 C10 H10A 121.0 . .
C10 C11 C12 122.3(10) . .
C10 C11 C13 121.8(10) . .
C12 C11 C13 115.9(9) . .
C7 C12 C11 118.0(10) . .
C7 C12 H12A 121.0 . .
C11 C12 H12A 121.0 . .
O3 C13 O4 124.4(10) . .
O3 C13 C11 116.0(10) . .
O4 C13 C11 119.4(9) . .
O2 C14 C19 115.1(10) . .
O2 C14 C15 121.9(11) . .
C19 C14 C15 122.9(11) . .
C16 C15 C14 118.8(10) . .
C16 C15 C28 119.2(9) . .
C14 C15 C28 122.0(9) . .
C15 C16 C17 118.3(10) . .
C15 C16 H16A 120.9 . .
C17 C16 H16A 120.9 . .
C18 C17 C16 120.9(11) . .
C18 C17 N3 113.5(11) . .
C16 C17 N3 125.6(12) . .
C19 C18 C17 121.0(11) . .
C19 C18 H18A 119.5 . .
C17 C18 H18A 119.5 . .
C18 C19 C14 118.0(11) . .
C18 C19 C29 118.7(12) . .
C14 C19 C29 123.0(12) . .
N4 C20 C21 118.5(8) . .
N4 C20 C25 121.5(8) . .
C21 C20 C25 120.0 . .
C20 C21 C22 120.0 . .
C20 C21 H21A 120.0 . .
C22 C21 H21A 120.0 . .
C23 C22 C21 120.0 . .
C23 C22 C26 123.5(10) . .
C21 C22 C26 116.5(10) . .
C22 C23 C24 120.0 . .
C22 C23 H23A 120.0 . .
C24 C23 H23A 120.0 . .
C23 C24 C25 120.0 . .
C23 C24 H24A 120.0 . .
C25 C24 H24A 120.0 . .
C24 C25 C20 120.0 . .
C24 C25 H25A 120.0 . .
C20 C25 H25A 120.0 . .
O5 C26 O6 125.4(15) . .
O5 C26 C22 118.1(14) . .
O6 C26 C22 115.7(14) . .
O5 C26 Yb2 27.7(8) . .
O6 C26 Yb2 97.9(10) . .
C22 C26 Yb2 143.5(11) . .
C26 O5 Yb2 136.9(11) . .
C26 O6 Yb1 156.4(12) . 6_557
C21A C20A C25A 120.0 . .
C21A C20A N4 107.3(12) . .
C25A C20A N4 132.2(12) . .
C22A C21A C20A 120.0 . .
C22A C21A H21B 120.0 . .
C20A C21A H21B 120.0 . .
C23A C22A C21A 120.0 . .
C23A C22A C26A 120.1(13) . .
C21A C22A C26A 119.2(12) . .
C22A C23A C24A 120.0 . .
C22A C23A H23B 120.0 . .
C24A C23A H23B 120.0 . .
C25A C24A C23A 120.0 . .
C25A C24A H24B 120.0 . .
C23A C24A H24B 120.0 . .
C24A C25A C20A 120.0 . .
C24A C25A H25B 120.0 . .
C20A C25A H25B 120.0 . .
O5A C26A O6A 121(2) . .
O5A C26A C22A 121.9(17) . .
O6A C26A C22A 116.4(17) . .
C26A O5A Yb2 142.7(14) . .
C26A O6A Yb1 143.2(14) . 6_557
C2 C27 C2 110.6(10) 7_575 .
C2 C27 H27A 109.5 7_575 .
C2 C27 H27A 109.5 . .
C2 C27 H27B 109.5 7_575 .
C2 C27 H27B 109.5 . .
H27A C27 H27B 108.1 . .
C15 C28 C6 111.1(7) . .
C15 C28 H28A 109.4 . .
C6 C28 H28A 109.4 . .
C15 C28 H28B 109.4 . .
C6 C28 H28B 109.4 . .
H28A C28 H28B 108.0 . .
C19 C29 C19 110.2(12) 7_575 .
C19 C29 H29A 109.6 7_575 .
C19 C29 H29A 109.6 . .
C19 C29 H29B 109.6 7_575 .
C19 C29 H29B 109.6 . .
H29A C29 H29B 108.1 . .
O7 C30 O8 121.2(10) . .
O7 C30 Yb2 59.3(6) . .
O8 C30 Yb2 61.8(6) . .
O7 C30 H30 119.4 . .
O8 C30 H30 119.4 . .
Yb2 C30 H30 178.7 . .
C31 C31 O9 75.5(12) 7_565 .
C31 C31 O9 56.1(10) 7_565 7_565
O9 C31 O9 19.4(18) . 7_565
C31 C31 N5 67.3(7) 7_565 .
O9 C31 N5 127.8(16) . .
O9 C31 N5 113.1(14) 7_565 .
N5 C32 H32A 109.6 . .
N5 C32 H32B 110.1 . .
H32A C32 H32B 109.5 . .
N5 C32 H32C 108.7 . .
H32A C32 H32C 109.5 . .
H32B C32 H32C 109.5 . .
N5 C33 C33 56.4(11) . 7_565
N5 C33 H33A 110.0 . .
C33 C33 H33A 118.7 7_565 .
N5 C33 H33B 109.9 . .
C33 C33 H33B 131.8 7_565 .
H33A C33 H33B 109.5 . .
N5 C33 H33C 108.5 . .
C33 C33 H33C 52.6 7_565 .
H33A C33 H33C 109.5 . .
H33B C33 H33C 109.5 . .
N2 N1 C4 113.2(8) . .
N1 N2 C7 113.3(8) . .
N4 N3 C17 108.8(12) . .
N3 N4 C20 112.1(11) . .
N3 N4 C20A 101.3(11) . .
C20 N4 C20A 14.1(10) . .
C31 N5 C31 45.3(15) 7_565 .
C31 N5 C33 119.7(12) 7_565 7_565
C31 N5 C33 93.9(11) . 7_565
C31 N5 C33 93.9(11) 7_565 .
C31 N5 C33 119.7(12) . .
C33 N5 C33 67(2) 7_565 .
C31 N5 C32 116.2(12) 7_565 7_565
C31 N5 C32 148.6(14) . 7_565
C33 N5 C32 116.5(14) 7_565 7_565
C33 N5 C32 81.8(13) . 7_565
C31 N5 C32 148.6(13) 7_565 .
C31 N5 C32 116.2(12) . .
C33 N5 C32 81.8(13) 7_565 .
C33 N5 C32 116.5(14) . .
C32 N5 C32 64.4(18) 7_565 .
C1 O1 H1 109.5 . .
C14 O2 H2 109.5 . .
C13 O3 Yb1 148.5(8) . .
C13 O4 Yb2 143.9(7) . .
C30 O7 Yb2 94.1(7) . .
C30 O7 Yb1 133.4(7) . .
Yb2 O7 Yb1 132.5(3) . .
C30 O8 Yb1 138.3(7) . 6_557
C30 O8 Yb2 91.2(6) . .
Yb1 O8 Yb2 130.5(3) 6_557 .
O9 O9 C31 104.5(12) 7_565 .
O9 O9 C31 56.1(10) 7_565 7_565
C31 O9 C31 48.4(14) . 7_565
O9 O9 Yb1 84.1(6) 7_565 .
C31 O9 Yb1 135.0(11) . .
C31 O9 Yb1 121.8(12) 7_565 .
H1WA O1W H1WB 123.8 . .
H2WA O2W H2WB 104.2 . .

loop_
_geom_bond_atom_site_label_1
_geom_bond_atom_site_label_2
_geom_bond_distance
_geom_bond_site_symmetry_2
Yb1 O6A 2.184(13) 6_657
Yb1 O6A 2.184(13) 4_556
Yb1 O3 2.265(7) 7_565
Yb1 O3 2.265(7) .
Yb1 O9 2.279(10) 7_565
Yb1 O9 2.279(10) .
Yb1 O6 2.301(13) 6_657
Yb1 O6 2.301(13) 4_556
Yb1 O8 2.376(7) 6_657
Yb1 O7 2.395(9) .
Yb1 Yb2 4.3672(10) .
Yb2 O5 2.097(16) 7_565
Yb2 O5 2.097(16) .
Yb2 O4 2.120(8) .
Yb2 O4 2.120(8) 7_565
Yb2 Cl1 2.374(10) 7_565
Yb2 Cl1 2.374(10) .
Yb2 O7 2.376(8) .
Yb2 O5A 2.380(15) .
Yb2 O5A 2.380(15) 7_565
Yb2 O8 2.430(7) .
Yb2 C30 2.756(11) .
Yb2 C26 3.082(17) .
Cl1 Cl1 1.35(2) 7_565
C1 O1 1.328(11) .
C1 C2 1.392(12) .
C1 C6 1.446(13) .
C2 C3 1.393(12) .
C2 C27 1.504(11) .
C3 C4 1.374(12) .
C3 H3A 0.9400 .
C4 C5 1.391(12) .
C4 N1 1.404(11) .
C5 C6 1.366(12) .
C5 H5A 0.9400 .
C6 C28 1.534(12) .
C7 C12 1.345(13) .
C7 C8 1.357(15) .
C7 N2 1.470(12) .
C8 C9 1.389(17) .
C8 H8A 0.9400 .
C9 C10 1.422(16) .
C9 H9A 0.9400 .
C10 C11 1.319(16) .
C10 H10A 0.9400 .
C11 C12 1.429(13) .
C11 C13 1.494(15) .
C12 H12A 0.9400 .
C13 O3 1.244(12) .
C13 O4 1.303(13) .
C14 O2 1.328(13) .
C14 C19 1.394(16) .
C14 C15 1.403(14) .
C15 C16 1.400(14) .
C15 C28 1.488(14) .
C16 C17 1.421(16) .
C16 H16A 0.9400 .
C17 C18 1.399(17) .
C17 N3 1.459(16) .
C18 C19 1.373(16) .
C18 H18A 0.9400 .
C19 C29 1.508(14) .
C20 N4 1.342(13) .
C20 C21 1.3900 .
C20 C25 1.3900 .
C21 C22 1.3900 .
C21 H21A 0.9400 .
C22 C23 1.3900 .
C22 C26 1.516(17) .
C23 C24 1.3900 .
C23 H23A 0.9400 .
C24 C25 1.3900 .
C24 H24A 0.9400 .
C25 H25A 0.9400 .
C26 O5 1.20(2) .
C26 O6 1.228(19) .
O6 Yb1 2.301(13) 6_557
C20A C21A 1.3900 .
C20A C25A 1.3900 .
C20A N4 1.806(17) .
C21A C22A 1.3900 .
C21A H21B 0.9400 .
C22A C23A 1.3900 .
C22A C26A 1.48(3) .
C23A C24A 1.3900 .
C23A H23B 0.9400 .
C24A C25A 1.3900 .
C24A H24B 0.9400 .
C25A H25B 0.9400 .
C26A O5A 1.24(3) .
C26A O6A 1.27(2) .
O6A Yb1 2.184(12) 6_557
C27 C2 1.504(11) 7_575
C27 H27A 0.9800 .
C27 H27B 0.9800 .
C28 H28A 0.9800 .
C28 H28B 0.9800 .
C29 C19 1.508(14) 7_575
C29 H29A 0.9800 .
C29 H29B 0.9800 .
C30 O7 1.235(13) .
C30 O8 1.248(13) .
C30 H30 0.9400 .
C31 C31 1.06(3) 7_565
C31 O9 1.18(2) .
C31 O9 1.38(2) 7_565
C31 N5 1.38(2) .
C32 N5 1.578(19) .
C32 H32A 0.9600 .
C32 H32B 0.9601 .
C32 H32C 0.9602 .
C33 N5 1.42(2) .
C33 C33 1.57(5) 7_565
C33 H33A 0.9599 .
C33 H33B 0.9599 .
C33 H33C 0.9600 .
N1 N2 1.244(10) .
N3 N4 1.198(13) .
N5 C31 1.38(2) 7_565
N5 C33 1.42(2) 7_565
N5 C32 1.578(19) 7_565
O1 H1 0.8300 .
O2 H2 0.8300 .
O8 Yb1 2.376(7) 6_557
O9 O9 0.47(4) 7_565
O9 C31 1.38(2) 7_565
O1W H1WA 0.8497 .
O1W H1WB 0.8509 .
O2W H2WA 0.8502 .
O2W H2WB 0.8502 .

loop_
_geom_torsion_atom_site_label_1
_geom_torsion_atom_site_label_2
_geom_torsion_atom_site_label_3
_geom_torsion_atom_site_label_4
_geom_torsion
_geom_torsion_site_symmetry_1
_geom_torsion_site_symmetry_4
O5 Yb2 Cl1 Cl1 -52.8(5) 7_565 7_565
O5 Yb2 Cl1 Cl1 -116.6(6) . 7_565
O4 Yb2 Cl1 Cl1 123.5(3) . 7_565
O4 Yb2 Cl1 Cl1 50.1(3) 7_565 7_565
O7 Yb2 Cl1 Cl1 119.3(6) . 7_565
O5A Yb2 Cl1 Cl1 -139.9(5) . 7_565
O5A Yb2 Cl1 Cl1 -40.6(4) 7_565 7_565
O8 Yb2 Cl1 Cl1 -119.5(6) . 7_565
C30 Yb2 Cl1 Cl1 179.0(15) . 7_565
C26 Yb2 Cl1 Cl1 -113.7(3) . 7_565
O1 C1 C2 C3 175.5(9) . .
C6 C1 C2 C3 -5.7(12) . .
O1 C1 C2 C27 2.1(13) . .
C6 C1 C2 C27 -179.1(8) . .
C1 C2 C3 C4 1.1(12) . .
C27 C2 C3 C4 174.4(8) . .
C2 C3 C4 C5 3.2(12) . .
C2 C3 C4 N1 -175.2(7) . .
C3 C4 C5 C6 -2.6(12) . .
N1 C4 C5 C6 175.4(8) . .
C4 C5 C6 C1 -2.0(13) . .
C4 C5 C6 C28 -176.5(8) . .
O1 C1 C6 C5 -175.0(9) . .
C2 C1 C6 C5 6.2(13) . .
O1 C1 C6 C28 -0.3(13) . .
C2 C1 C6 C28 -179.1(8) . .
C12 C7 C8 C9 0.5(19) . .
N2 C7 C8 C9 -179.2(12) . .
C7 C8 C9 C10 -1(2) . .
C8 C9 C10 C11 1(3) . .
C9 C10 C11 C12 1(3) . .
C9 C10 C11 C13 -179.8(16) . .
C8 C7 C12 C11 0.7(17) . .
N2 C7 C12 C11 -179.5(10) . .
C10 C11 C12 C7 -1(2) . .
C13 C11 C12 C7 179.1(12) . .
C10 C11 C13 O3 -6(2) . .
C12 C11 C13 O3 173.9(13) . .
C10 C11 C13 O4 -179.8(17) . .
C12 C11 C13 O4 0(2) . .
O2 C14 C15 C16 -178.7(9) . .
C19 C14 C15 C16 1.0(14) . .
O2 C14 C15 C28 2.6(14) . .
C19 C14 C15 C28 -177.7(8) . .
C14 C15 C16 C17 -2.5(13) . .
C28 C15 C16 C17 176.2(8) . .
C15 C16 C17 C18 3.4(14) . .
C15 C16 C17 N3 -178.7(9) . .
C16 C17 C18 C19 -2.6(16) . .
N3 C17 C18 C19 179.2(10) . .
C17 C18 C19 C14 1.0(16) . .
C17 C18 C19 C29 -173.3(10) . .
O2 C14 C19 C18 179.5(9) . .
C15 C14 C19 C18 -0.2(15) . .
O2 C14 C19 C29 -6.4(14) . .
C15 C14 C19 C29 173.9(9) . .
N4 C20 C21 C22 178.5(16) . .
C25 C20 C21 C22 0.0 . .
C20 C21 C22 C23 0.0 . .
C20 C21 C22 C26 177.5(17) . .
C21 C22 C23 C24 0.0 . .
C26 C22 C23 C24 -177.3(18) . .
C22 C23 C24 C25 0.0 . .
C23 C24 C25 C20 0.0 . .
N4 C20 C25 C24 -178.5(16) . .
C21 C20 C25 C24 0.0 . .
C23 C22 C26 O5 -167.6(15) . .
C21 C22 C26 O5 15(2) . .
C23 C22 C26 O6 2(2) . .
C21 C22 C26 O6 -174.9(14) . .
C23 C22 C26 Yb2 -152.8(11) . .
C21 C22 C26 Yb2 30(2) . .
O5 Yb2 C26 O5 -95(2) 7_565 .
O4 Yb2 C26 O5 47(2) . .
O4 Yb2 C26 O5 -54(3) 7_565 .
Cl1 Yb2 C26 O5 -40(2) 7_565 .
Cl1 Yb2 C26 O5 -10(2) . .
O7 Yb2 C26 O5 142(2) . .
O5A Yb2 C26 O5 83(2) . .
O5A Yb2 C26 O5 -118(2) 7_565 .
O8 Yb2 C26 O5 167(2) . .
C30 Yb2 C26 O5 155(2) . .
O5 Yb2 C26 O6 78.6(12) 7_565 .
O5 Yb2 C26 O6 173(3) . .
O4 Yb2 C26 O6 -139.3(11) . .
O4 Yb2 C26 O6 119.2(12) 7_565 .
Cl1 Yb2 C26 O6 133.7(12) 7_565 .
Cl1 Yb2 C26 O6 163.7(13) . .
O7 Yb2 C26 O6 -45.1(13) . .
O5A Yb2 C26 O6 -103.6(15) . .
O5A Yb2 C26 O6 55.5(12) 7_565 .
O8 Yb2 C26 O6 -19.5(11) . .
C30 Yb2 C26 O6 -31.7(12) . .
O5 Yb2 C26 C22 -123.8(18) 7_565 .
O5 Yb2 C26 C22 -29(2) . .
O4 Yb2 C26 C22 18.3(18) . .
O4 Yb2 C26 C22 -83(2) 7_565 .
Cl1 Yb2 C26 C22 -68.6(18) 7_565 .
Cl1 Yb2 C26 C22 -38.7(17) . .
O7 Yb2 C26 C22 112.6(17) . .
O5A Yb2 C26 C22 54.1(19) . .
O5A Yb2 C26 C22 -146.8(18) 7_565 .
O8 Yb2 C26 C22 138.2(18) . .
C30 Yb2 C26 C22 126.0(17) . .
O6 C26 O5 Yb2 -8(3) . .
C22 C26 O5 Yb2 160.9(14) . .
O5 Yb2 O5 C26 77(2) 7_565 .
O4 Yb2 O5 C26 -136(2) . .
O4 Yb2 O5 C26 145.5(18) 7_565 .
Cl1 Yb2 O5 C26 139(2) 7_565 .
Cl1 Yb2 O5 C26 169(2) . .
O7 Yb2 O5 C26 -46(2) . .
O5A Yb2 O5 C26 -66(2) . .
O5A Yb2 O5 C26 60(2) 7_565 .
O8 Yb2 O5 C26 -12(2) . .
C30 Yb2 O5 C26 -27(2) . .
O5 C26 O6 Yb1 24(5) . 6_557
C22 C26 O6 Yb1 -145(3) . 6_557
Yb2 C26 O6 Yb1 21(3) . 6_557
C25A C20A C21A C22A 0.0 . .
N4 C20A C21A C22A -172.8(15) . .
C20A C21A C22A C23A 0.0 . .
C20A C21A C22A C26A 170(2) . .
C21A C22A C23A C24A 0.0 . .
C26A C22A C23A C24A -170(2) . .
C22A C23A C24A C25A 0.0 . .
C23A C24A C25A C20A 0.0 . .
C21A C20A C25A C24A 0.0 . .
N4 C20A C25A C24A 170.7(19) . .
C23A C22A C26A O5A -178(2) . .
C21A C22A C26A O5A 12(3) . .
C23A C22A C26A O6A -4(3) . .
C21A C22A C26A O6A -173.8(18) . .
O6A C26A O5A Yb2 42(5) . .
C22A C26A O5A Yb2 -143.3(19) . .
O5 Yb2 O5A C26A 44(3) 7_565 .
O5 Yb2 O5A C26A 76(3) . .
O4 Yb2 O5A C26A -171(3) . .
O4 Yb2 O5A C26A 159(2) 7_565 .
Cl1 Yb2 O5A C26A 102(3) 7_565 .
Cl1 Yb2 O5A C26A 123(3) . .
O7 Yb2 O5A C26A -88(3) . .
O5A Yb2 O5A C26A 21(3) 7_565 .
O8 Yb2 O5A C26A -46(3) . .
C30 Yb2 O5A C26A -67(3) . .
C26 Yb2 O5A C26A 42(3) . .
O5A C26A O6A Yb1 -41(5) . 6_557
C22A C26A O6A Yb1 144.6(19) . 6_557
C1 C2 C27 C2 89.1(11) . 7_575
C3 C2 C27 C2 -84.1(12) . 7_575
C16 C15 C28 C6 -85.6(10) . .
C14 C15 C28 C6 93.1(10) . .
C5 C6 C28 C15 88.2(11) . .
C1 C6 C28 C15 -86.4(10) . .
C18 C19 C29 C19 81.7(15) . 7_575
C14 C19 C29 C19 -92.4(16) . 7_575
O5 Yb2 C30 O7 146.6(5) 7_565 .
O5 Yb2 C30 O7 -146.6(5) . .
O4 Yb2 C30 O7 -37.9(3) . .
O4 Yb2 C30 O7 37.9(3) 7_565 .
Cl1 Yb2 C30 O7 89.0(14) 7_565 .
Cl1 Yb2 C30 O7 -89.0(14) . .
O5A Yb2 C30 O7 -129.2(4) . .
O5A Yb2 C30 O7 129.2(4) 7_565 .
O8 Yb2 C30 O7 180.000(5) . .
C26 Yb2 C30 O7 -153.5(3) . .
O5 Yb2 C30 O8 -33.4(5) 7_565 .
O5 Yb2 C30 O8 33.4(5) . .
O4 Yb2 C30 O8 142.1(3) . .
O4 Yb2 C30 O8 -142.1(3) 7_565 .
Cl1 Yb2 C30 O8 -91.0(14) 7_565 .
Cl1 Yb2 C30 O8 91.0(14) . .
O7 Yb2 C30 O8 180.000(4) . .
O5A Yb2 C30 O8 50.8(4) . .
O5A Yb2 C30 O8 -50.8(4) 7_565 .
C26 Yb2 C30 O8 26.5(3) . .
C3 C4 N1 N2 176.5(7) . .
C5 C4 N1 N2 -1.7(12) . .
C4 N1 N2 C7 -178.0(7) . .
C12 C7 N2 N1 174.3(9) . .
C8 C7 N2 N1 -6.0(14) . .
C18 C17 N3 N4 -174.9(11) . .
C16 C17 N3 N4 7.0(16) . .
C17 N3 N4 C20 -175.3(12) . .
C17 N3 N4 C20A 175.2(11) . .
C21 C20 N4 N3 176.7(11) . .
C25 C20 N4 N3 -4.8(18) . .
C21 C20 N4 C20A -142(5) . .
C25 C20 N4 C20A 37(4) . .
C21A C20A N4 N3 -168.2(12) . .
C25A C20A N4 N3 20.2(18) . .
C21A C20A N4 C20 51(4) . .
C25A C20A N4 C20 -121(5) . .
O9 C31 N5 C31 48.2(19) . 7_565
O9 C31 N5 C31 33.3(13) 7_565 7_565
C31 C31 N5 C33 -129.0(11) 7_565 7_565
O9 C31 N5 C33 -81(2) . 7_565
O9 C31 N5 C33 -95.7(15) 7_565 7_565
C31 C31 N5 C33 -63.1(13) 7_565 .
O9 C31 N5 C33 -15(2) . .
O9 C31 N5 C33 -29.8(19) 7_565 .
C31 C31 N5 C32 65(2) 7_565 7_565
O9 C31 N5 C32 113(3) . 7_565
O9 C31 N5 C32 98(2) 7_565 7_565
C31 C31 N5 C32 148.2(14) 7_565 .
O9 C31 N5 C32 -163.6(18) . .
O9 C31 N5 C32 -178.4(14) 7_565 .
C33 C33 N5 C31 -120.6(10) 7_565 7_565
C33 C33 N5 C31 -81.1(12) 7_565 .
C33 C33 N5 C32 123.4(11) 7_565 7_565
C33 C33 N5 C32 67.4(12) 7_565 .
O4 C13 O3 Yb1 5(3) . .
C11 C13 O3 Yb1 -168.8(13) . .
O6A Yb1 O3 C13 -108(2) 6_657 .
O6A Yb1 O3 C13 7(3) 4_556 .
O3 Yb1 O3 C13 53(2) 7_565 .
O9 Yb1 O3 C13 128(2) 7_565 .
O9 Yb1 O3 C13 138(2) . .
O6 Yb1 O3 C13 -90(2) 6_657 .
O6 Yb1 O3 C13 -50(2) 4_556 .
O8 Yb1 O3 C13 -174(2) 6_657 .
O7 Yb1 O3 C13 -25(2) . .
Yb2 Yb1 O3 C13 -8(2) . .
O3 C13 O4 Yb2 10(3) . .
C11 C13 O4 Yb2 -175.9(11) . .
O5 Yb2 O4 C13 -165.8(17) 7_565 .
O5 Yb2 O4 C13 137.0(18) . .
O4 Yb2 O4 C13 -78.4(18) 7_565 .
Cl1 Yb2 O4 C13 -145.2(18) 7_565 .
Cl1 Yb2 O4 C13 -172.2(19) . .
O7 Yb2 O4 C13 5.6(17) . .
O5A Yb2 O4 C13 110.8(18) . .
O5A Yb2 O4 C13 -111(2) 7_565 .
O8 Yb2 O4 C13 41.2(19) . .
C30 Yb2 O4 C13 21.7(18) . .
C26 Yb2 O4 C13 125.5(17) . .
O8 C30 O7 Yb2 0.000(5) . .
O8 C30 O7 Yb1 180.000(5) . .
Yb2 C30 O7 Yb1 180.000(6) . .
O5 Yb2 O7 C30 -43.7(5) 7_565 .
O5 Yb2 O7 C30 43.7(5) . .
O4 Yb2 O7 C30 142.8(3) . .
O4 Yb2 O7 C30 -142.8(3) 7_565 .
Cl1 Yb2 O7 C30 -146.7(6) 7_565 .
Cl1 Yb2 O7 C30 146.7(6) . .
O5A Yb2 O7 C30 53.4(4) . .
O5A Yb2 O7 C30 -53.4(4) 7_565 .
O8 Yb2 O7 C30 0.000(4) . .
C26 Yb2 O7 C30 30.9(4) . .
O5 Yb2 O7 Yb1 136.3(5) 7_565 .
O5 Yb2 O7 Yb1 -136.3(5) . .
O4 Yb2 O7 Yb1 -37.2(3) . .
O4 Yb2 O7 Yb1 37.2(3) 7_565 .
Cl1 Yb2 O7 Yb1 33.3(6) 7_565 .
Cl1 Yb2 O7 Yb1 -33.3(6) . .
O5A Yb2 O7 Yb1 -126.6(4) . .
O5A Yb2 O7 Yb1 126.6(4) 7_565 .
O8 Yb2 O7 Yb1 180.000(3) . .
C30 Yb2 O7 Yb1 180.000(5) . .
C26 Yb2 O7 Yb1 -149.1(4) . .
O6A Yb1 O7 C30 -54.2(4) 6_657 .
O6A Yb1 O7 C30 54.2(4) 4_556 .
O3 Yb1 O7 C30 139.8(3) 7_565 .
O3 Yb1 O7 C30 -139.8(3) . .
O9 Yb1 O7 C30 169.5(9) 7_565 .
O9 Yb1 O7 C30 -169.5(9) . .
O6 Yb1 O7 C30 -25.2(4) 6_657 .
O6 Yb1 O7 C30 25.2(4) 4_556 .
O8 Yb1 O7 C30 0.000(7) 6_657 .
Yb2 Yb1 O7 C30 180.000(8) . .
O6A Yb1 O7 Yb2 125.8(4) 6_657 .
O6A Yb1 O7 Yb2 -125.8(4) 4_556 .
O3 Yb1 O7 Yb2 -40.2(3) 7_565 .
O3 Yb1 O7 Yb2 40.2(3) . .
O9 Yb1 O7 Yb2 -10.5(9) 7_565 .
O9 Yb1 O7 Yb2 10.5(9) . .
O6 Yb1 O7 Yb2 154.8(4) 6_657 .
O6 Yb1 O7 Yb2 -154.8(4) 4_556 .
O8 Yb1 O7 Yb2 180.0 6_657 .
O7 C30 O8 Yb1 180.000(5) . 6_557
Yb2 C30 O8 Yb1 180.000(5) . 6_557
O7 C30 O8 Yb2 0.000(5) . .
O5 Yb2 O8 C30 149.1(5) 7_565 .
O5 Yb2 O8 C30 -149.1(5) . .
O4 Yb2 O8 C30 -45.9(3) . .
O4 Yb2 O8 C30 45.9(3) 7_565 .
Cl1 Yb2 O8 C30 146.5(6) 7_565 .
Cl1 Yb2 O8 C30 -146.5(6) . .
O7 Yb2 O8 C30 0.000(4) . .
O5A Yb2 O8 C30 -125.6(5) . .
O5A Yb2 O8 C30 125.6(5) 7_565 .
C26 Yb2 O8 C30 -152.5(3) . .
O5 Yb2 O8 Yb1 -30.9(5) 7_565 6_557
O5 Yb2 O8 Yb1 30.9(5) . 6_557
O4 Yb2 O8 Yb1 134.1(3) . 6_557
O4 Yb2 O8 Yb1 -134.1(3) 7_565 6_557
Cl1 Yb2 O8 Yb1 -33.5(6) 7_565 6_557
Cl1 Yb2 O8 Yb1 33.5(6) . 6_557
O7 Yb2 O8 Yb1 180.000(2) . 6_557
O5A Yb2 O8 Yb1 54.4(5) . 6_557
O5A Yb2 O8 Yb1 -54.4(5) 7_565 6_557
C30 Yb2 O8 Yb1 180.000(4) . 6_557
C26 Yb2 O8 Yb1 27.5(3) . 6_557
C31 C31 O9 O9 0.00(2) 7_565 7_565
N5 C31 O9 O9 -45.3(17) . 7_565
O9 C31 O9 C31 0.00(3) 7_565 7_565
N5 C31 O9 C31 -45.3(17) . 7_565
C31 C31 O9 Yb1 -96.2(19) 7_565 .
O9 C31 O9 Yb1 -96.2(19) 7_565 .
N5 C31 O9 Yb1 -141.5(16) . .
O6A Yb1 O9 O9 155.1(4) 6_657 7_565
O6A Yb1 O9 O9 27.6(5) 4_556 7_565
O3 Yb1 O9 O9 -49.3(3) 7_565 7_565
O3 Yb1 O9 O9 -128.7(3) . 7_565
O6 Yb1 O9 O9 132.3(6) 6_657 7_565
O6 Yb1 O9 O9 58.5(8) 4_556 7_565
O8 Yb1 O9 O9 88.06(17) 6_657 7_565
O7 Yb1 O9 O9 -98.7(8) . 7_565
Yb2 Yb1 O9 O9 -93.7(3) . 7_565
O6A Yb1 O9 C31 -100(2) 6_657 .
O6A Yb1 O9 C31 132(2) 4_556 .
O3 Yb1 O9 C31 55(2) 7_565 .
O3 Yb1 O9 C31 -24(2) . .
O9 Yb1 O9 C31 105(2) 7_565 .
O6 Yb1 O9 C31 -123.1(19) 6_657 .
O6 Yb1 O9 C31 163.1(18) 4_556 .
O8 Yb1 O9 C31 -167(2) 6_657 .
O7 Yb1 O9 C31 6(3) . .
Yb2 Yb1 O9 C31 11(3) . .
O6A Yb1 O9 C31 -161.3(13) 6_657 7_565
O6A Yb1 O9 C31 71.2(13) 4_556 7_565
O3 Yb1 O9 C31 -5.7(13) 7_565 7_565
O3 Yb1 O9 C31 -85.1(13) . 7_565
O9 Yb1 O9 C31 43.6(13) 7_565 7_565
O6 Yb1 O9 C31 175.9(11) 6_657 7_565
O6 Yb1 O9 C31 102.1(11) 4_556 7_565
O8 Yb1 O9 C31 131.7(14) 6_657 7_565
O7 Yb1 O9 C31 -55(2) . 7_565
Yb2 Yb1 O9 C31 -50.1(16) . 7_565
